data_4065884
loop_
_publ_author_name
'Oster, Stephen S.'
'Grochowski, Matthew R.'
'Lachicotte, Rene J.'
'Brennessel, William W.'
'Jones, William D.'

_publ_section_title
;
 Carbon&#x2212;Sulfur Bond Activation of Dibenzothiophenes and
 Phenoxythiin by [Rh(dippe)(\m-H)]2and [Rh2(dippe)2(\m-Cl)(\m-H)]&#x2020;
;
_journal_issue 21
_journal_name_full Organometallics
_journal_page_first 4923
_journal_paper_doi 10.1021/om1001815
_journal_volume 29
_journal_year 2010
_chemical_absolute_configuration ad
_chemical_formula_moiety 'C42 H78 P4 Rh2 S'
_chemical_formula_sum 'C42 H78 P4 Rh2 S'
_chemical_formula_weight 944.80
_chemical_name_common '[Rh2(dippe)2(u-H)(u-S-4,6-Me2C12H7), 6'
_chemical_name_systematic
; 
 ? 
;
_space_group_IT_number 4
_symmetry_cell_setting monoclinic
_symmetry_space_group_name_Hall 'P 2yb'
_symmetry_space_group_name_H-M 'P 1 21 1'
_atom_sites_solution_hydrogens geom
_atom_sites_solution_primary direct
_atom_sites_solution_secondary difmap
_audit_creation_method SHELXL-97
_cell_angle_alpha 90.00
_cell_angle_beta 100.589(3)
_cell_angle_gamma 90.00
_cell_formula_units_Z 4
_cell_length_a 8.9137(16)
_cell_length_b 24.810(4)
_cell_length_c 20.927(4)
_cell_measurement_reflns_used 4043
_cell_measurement_temperature 100.0(1)
_cell_measurement_theta_max 23.02
_cell_measurement_theta_min 2.32
_cell_volume 4549.2(14)
_computing_cell_refinement 'SAINT (Bruker, 2009)'
_computing_data_collection 'APEX2 (Bruker, 2009)'
_computing_data_reduction 'SAINT (Bruker, 2009)'
_computing_molecular_graphics 'SHELXTL (Sheldrick, 2008)'
_computing_publication_material 'SHELXTL (Sheldrick, 2008)'
_computing_structure_refinement 'SHELXL-97 (Sheldrick, 2008)'
_computing_structure_solution 'SIR97 (Altomare et al., 1999)'
_diffrn_ambient_temperature 100.0(1)
_diffrn_measured_fraction_theta_full 1.000
_diffrn_measured_fraction_theta_max 1.000
_diffrn_measurement_device_type 'Bruker SMART APEX II CCD Platform'
_diffrn_measurement_method 'area detector, \w scans per \f'
_diffrn_radiation_monochromator graphite
_diffrn_radiation_source 'fine-focus sealed tube'
_diffrn_radiation_type MoK\a
_diffrn_radiation_wavelength 0.71073
_diffrn_reflns_av_R_equivalents 0.1980
_diffrn_reflns_av_sigmaI/netI 0.1833
_diffrn_reflns_limit_h_max 10
_diffrn_reflns_limit_h_min -10
_diffrn_reflns_limit_k_max 29
_diffrn_reflns_limit_k_min -29
_diffrn_reflns_limit_l_max 24
_diffrn_reflns_limit_l_min -24
_diffrn_reflns_number 61132
_diffrn_reflns_theta_full 25.03
_diffrn_reflns_theta_max 25.03
_diffrn_reflns_theta_min 1.29
_diffrn_standards_number 0
_exptl_absorpt_coefficient_mu 0.939
_exptl_absorpt_correction_T_max 0.9634
_exptl_absorpt_correction_T_min 0.8642
_exptl_absorpt_correction_type multi-scan
_exptl_absorpt_process_details 'SADABS (Sheldrick, 2008)'
_exptl_crystal_colour orange
_exptl_crystal_density_diffrn 1.379
_exptl_crystal_density_method 'not measured'
_exptl_crystal_description block
_exptl_crystal_F_000 1984
_exptl_crystal_size_max 0.16
_exptl_crystal_size_mid 0.12
_exptl_crystal_size_min 0.04
_refine_diff_density_max 1.190
_refine_diff_density_min -0.592
_refine_diff_density_rms 0.140
_refine_ls_abs_structure_details 'Flack H D (1983), 7830 Friedel pairs, Acta Cryst. A39, 876-881'
_refine_ls_abs_structure_Flack 0.48(5)
_refine_ls_extinction_method none
_refine_ls_goodness_of_fit_ref 0.983
_refine_ls_hydrogen_treatment constr
_refine_ls_matrix_type full
_refine_ls_number_parameters 590
_refine_ls_number_reflns 16078
_refine_ls_number_restraints 1
_refine_ls_restrained_S_all 0.983
_refine_ls_R_factor_all 0.1469
_refine_ls_R_factor_gt 0.0733
_refine_ls_shift/su_max 0.000
_refine_ls_shift/su_mean 0.000
_refine_ls_structure_factor_coef Fsqd
_refine_ls_weighting_details 'calc w=1/[\s^2^(Fo^2^)+(0.0489P)^2^+0.0000P] where P=(Fo^2^+2Fc^2^)/3'
_refine_ls_weighting_scheme calc
_refine_ls_wR_factor_gt 0.1245
_refine_ls_wR_factor_ref 0.1518
_reflns_number_gt 9593
_reflns_number_total 16078
_reflns_threshold_expression >2sigma(I)
_cod_data_source_file om1001815_si_002.cif
_cod_data_source_block jonmg27_cmpd6
_cod_database_code 4065884

loop_
_symmetry_equiv_pos_as_xyz
'x, y, z'
'-x, y+1/2, -z'

loop_
_atom_site_label
_atom_site_type_symbol
_atom_site_fract_x
_atom_site_fract_y
_atom_site_fract_z
_atom_site_U_iso_or_equiv
_atom_site_adp_type
_atom_site_occupancy
_atom_site_symmetry_multiplicity
_atom_site_calc_flag
_atom_site_refinement_flags
Rh1 Rh 0.82064(12) 0.24601(4) 0.98497(5) 0.02567(17) Uani 1 1 d .
Rh2 Rh 0.82141(12) 0.13705(4) 0.94051(5) 0.0241(3) Uani 1 1 d .
H1 H 0.7994 0.1988 0.9173 0.048 Uiso 1 1 d R
S1 S 0.8748(4) 0.16834(13) 1.04807(17) 0.0241(5) Uani 1 1 d .
P1 P 0.7483(5) 0.31236(14) 0.9166(2) 0.0357(6) Uani 1 1 d .
P2 P 0.8260(4) 0.30599(15) 1.0631(2) 0.0337(6) Uani 1 1 d .
P3 P 0.8151(4) 0.04919(14) 0.95727(18) 0.0249(5) Uani 1 1 d .
P4 P 0.7348(4) 0.11843(14) 0.83701(18) 0.0290(6) Uani 1 1 d .
C1 C 1.0676(14) 0.1646(5) 1.0894(7) 0.0222(19) Uani 1 1 d .
C2 C 1.1962(15) 0.1726(5) 1.0572(6) 0.023(2) Uani 1 1 d .
C3 C 1.3410(14) 0.1706(5) 1.0905(8) 0.037(3) Uani 1 1 d .
H3A H 1.4237 0.1758 1.0683 0.045 Uiso 1 1 calc R
C4 C 1.3702(16) 0.1608(5) 1.1577(7) 0.034(3) Uani 1 1 d .
H4A H 1.4721 0.1584 1.1809 0.040 Uiso 1 1 calc R
C5 C 1.2504(16) 0.1547(6) 1.1892(8) 0.039(2) Uani 1 1 d .
H5A H 1.2717 0.1504 1.2351 0.047 Uiso 1 1 calc R
C6 C 1.1009(14) 0.1546(5) 1.1584(7) 0.025(2) Uani 1 1 d .
C7 C 0.9857(16) 0.1453(6) 1.1962(7) 0.034(2) Uani 1 1 d .
C8 C 0.9841(17) 0.1727(5) 1.2540(7) 0.040(3) Uani 1 1 d .
H8A H 1.0579 0.2001 1.2671 0.048 Uiso 1 1 calc R
C9 C 0.879(2) 0.1614(6) 1.2928(7) 0.049(3) Uani 1 1 d .
H9A H 0.8815 0.1807 1.3322 0.059 Uiso 1 1 calc R
C10 C 0.771(2) 0.1221(7) 1.2748(8) 0.055(4) Uani 1 1 d .
H10A H 0.6965 0.1150 1.3010 0.066 Uiso 1 1 calc R
C11 C 0.7698(17) 0.0931(6) 1.2183(7) 0.042(3) Uani 1 1 d .
C12 C 0.8769(16) 0.1050(5) 1.1811(7) 0.032(3) Uani 1 1 d .
H12A H 0.8766 0.0845 1.1427 0.039 Uiso 1 1 calc R
C13 C 1.1694(14) 0.1848(5) 0.9845(6) 0.027(2) Uani 1 1 d .
H13A H 1.2678 0.1892 0.9706 0.040 Uiso 1 1 calc R
H13B H 1.1100 0.2181 0.9758 0.040 Uiso 1 1 calc R
H13C H 1.1131 0.1549 0.9605 0.040 Uiso 1 1 calc R
C14 C 0.6529(17) 0.0481(7) 1.1992(8) 0.071(4) Uani 1 1 d .
H14A H 0.6674 0.0320 1.1580 0.106 Uiso 1 1 calc R
H14B H 0.5496 0.0630 1.1942 0.106 Uiso 1 1 calc R
H14C H 0.6667 0.0204 1.2331 0.106 Uiso 1 1 calc R
C15 C 0.7065(19) 0.3736(6) 0.9612(8) 0.048(2) Uani 1 1 d .
H15A H 0.7284 0.4061 0.9370 0.058 Uiso 1 1 calc R
H15B H 0.5969 0.3741 0.9641 0.058 Uiso 1 1 calc R
C16 C 0.802(2) 0.3748(6) 1.0292(8) 0.048(2) Uani 1 1 d .
H16A H 0.7518 0.3978 1.0576 0.058 Uiso 1 1 calc R
H16B H 0.9036 0.3905 1.0276 0.058 Uiso 1 1 calc R
C17 C 0.5711(18) 0.3040(6) 0.8569(8) 0.047(3) Uani 1 1 d .
H17A H 0.5966 0.2796 0.8225 0.056 Uiso 1 1 calc R
C18 C 0.4462(16) 0.2762(6) 0.8844(7) 0.050(3) Uani 1 1 d .
H18A H 0.3550 0.2729 0.8505 0.076 Uiso 1 1 calc R
H18B H 0.4219 0.2974 0.9207 0.076 Uiso 1 1 calc R
H18C H 0.4808 0.2402 0.9000 0.076 Uiso 1 1 calc R
C19 C 0.507(2) 0.3582(7) 0.8208(8) 0.059(3) Uani 1 1 d .
H19A H 0.4132 0.3503 0.7900 0.088 Uiso 1 1 calc R
H19B H 0.5836 0.3730 0.7974 0.088 Uiso 1 1 calc R
H19C H 0.4859 0.3845 0.8530 0.088 Uiso 1 1 calc R
C20 C 0.8823(18) 0.3371(6) 0.8658(8) 0.043(3) Uani 1 1 d .
H20A H 0.8271 0.3633 0.8335 0.051 Uiso 1 1 calc R
C21 C 1.018(2) 0.3649(6) 0.9048(9) 0.065(3) Uani 1 1 d .
H21A H 1.0852 0.3772 0.8758 0.098 Uiso 1 1 calc R
H21B H 1.0728 0.3397 0.9368 0.098 Uiso 1 1 calc R
H21C H 0.9832 0.3959 0.9273 0.098 Uiso 1 1 calc R
C22 C 0.941(2) 0.2906(6) 0.8286(7) 0.053(4) Uani 1 1 d .
H22A H 1.0117 0.3048 0.8020 0.080 Uiso 1 1 calc R
H22B H 0.8548 0.2731 0.8005 0.080 Uiso 1 1 calc R
H22C H 0.9944 0.2643 0.8596 0.080 Uiso 1 1 calc R
C23 C 0.6749(15) 0.3023(5) 1.1115(7) 0.035(3) Uani 1 1 d .
H23A H 0.6772 0.3364 1.1373 0.042 Uiso 1 1 calc R
C24 C 0.5205(15) 0.2985(6) 1.0666(7) 0.042(3) Uani 1 1 d .
H24A H 0.4398 0.2964 1.0926 0.063 Uiso 1 1 calc R
H24B H 0.5176 0.2662 1.0395 0.063 Uiso 1 1 calc R
H24C H 0.5047 0.3305 1.0387 0.063 Uiso 1 1 calc R
C25 C 0.6951(18) 0.2536(6) 1.1602(7) 0.049(3) Uani 1 1 d .
H25A H 0.6111 0.2534 1.1845 0.074 Uiso 1 1 calc R
H25B H 0.7924 0.2571 1.1905 0.074 Uiso 1 1 calc R
H25C H 0.6945 0.2198 1.1359 0.074 Uiso 1 1 calc R
C26 C 0.9960(16) 0.3131(7) 1.1273(8) 0.048(3) Uani 1 1 d .
H26A H 1.0033 0.2786 1.1523 0.057 Uiso 1 1 calc R
C27 C 1.1455(17) 0.3162(7) 1.0986(10) 0.068(4) Uani 1 1 d .
H27A H 1.2334 0.3200 1.1341 0.102 Uiso 1 1 calc R
H27B H 1.1405 0.3473 1.0695 0.102 Uiso 1 1 calc R
H27C H 1.1563 0.2831 1.0742 0.102 Uiso 1 1 calc R
C28 C 0.9915(18) 0.3567(8) 1.1767(9) 0.075(4) Uani 1 1 d .
H28A H 1.0874 0.3567 1.2083 0.113 Uiso 1 1 calc R
H28B H 0.9061 0.3502 1.1992 0.113 Uiso 1 1 calc R
H28C H 0.9780 0.3918 1.1547 0.113 Uiso 1 1 calc R
C29 C 0.7151(17) 0.0146(6) 0.8861(7) 0.038(2) Uani 1 1 d .
H29A H 0.7563 -0.0223 0.8850 0.046 Uiso 1 1 calc R
H29B H 0.6056 0.0117 0.8888 0.046 Uiso 1 1 calc R
C30 C 0.7304(17) 0.0436(5) 0.8242(7) 0.033(2) Uani 1 1 d .
H30A H 0.6433 0.0341 0.7894 0.040 Uiso 1 1 calc R
H30B H 0.8255 0.0320 0.8101 0.040 Uiso 1 1 calc R
C31 C 0.7094(16) 0.0259(6) 1.0212(7) 0.036(3) Uani 1 1 d .
H31A H 0.7739 0.0338 1.0646 0.043 Uiso 1 1 calc R
C32 C 0.5584(17) 0.0556(6) 1.0173(8) 0.050(3) Uani 1 1 d .
H32A H 0.5066 0.0426 1.0517 0.075 Uiso 1 1 calc R
H32B H 0.4938 0.0489 0.9748 0.075 Uiso 1 1 calc R
H32C H 0.5777 0.0943 1.0227 0.075 Uiso 1 1 calc R
C33 C 0.6751(16) -0.0362(6) 1.0176(7) 0.049(3) Uani 1 1 d .
H33A H 0.6202 -0.0462 1.0524 0.074 Uiso 1 1 calc R
H33B H 0.7713 -0.0563 1.0229 0.074 Uiso 1 1 calc R
H33C H 0.6123 -0.0449 0.9754 0.074 Uiso 1 1 calc R
C34 C 0.9934(15) 0.0102(5) 0.9773(7) 0.026(2) Uani 1 1 d .
H34A H 0.9663 -0.0289 0.9768 0.032 Uiso 1 1 calc R
C35 C 1.0944(16) 0.0192(6) 0.9279(8) 0.041(2) Uani 1 1 d .
H35A H 1.1881 -0.0020 0.9399 0.062 Uiso 1 1 calc R
H35B H 1.1203 0.0575 0.9268 0.062 Uiso 1 1 calc R
H35C H 1.0404 0.0079 0.8849 0.062 Uiso 1 1 calc R
C36 C 1.0837(15) 0.0241(6) 1.0455(7) 0.034(2) Uani 1 1 d .
H36A H 1.1773 0.0025 1.0543 0.050 Uiso 1 1 calc R
H36B H 1.0210 0.0160 1.0782 0.050 Uiso 1 1 calc R
H36C H 1.1099 0.0624 1.0473 0.050 Uiso 1 1 calc R
C37 C 0.5367(15) 0.1424(6) 0.8070(7) 0.044(3) Uani 1 1 d .
H37A H 0.5426 0.1822 0.8147 0.053 Uiso 1 1 calc R
C38 C 0.4367(16) 0.1227(6) 0.8515(7) 0.047(3) Uani 1 1 d .
H38A H 0.3320 0.1351 0.8360 0.071 Uiso 1 1 calc R
H38B H 0.4736 0.1367 0.8953 0.071 Uiso 1 1 calc R
H38C H 0.4386 0.0832 0.8525 0.071 Uiso 1 1 calc R
C39 C 0.4793(17) 0.1374(6) 0.7354(7) 0.057(3) Uani 1 1 d .
H39A H 0.3747 0.1513 0.7248 0.085 Uiso 1 1 calc R
H39B H 0.4803 0.0994 0.7226 0.085 Uiso 1 1 calc R
H39C H 0.5451 0.1582 0.7118 0.085 Uiso 1 1 calc R
C40 C 0.8434(15) 0.1430(6) 0.7754(6) 0.035(2) Uani 1 1 d .
H40A H 0.8115 0.1811 0.7649 0.042 Uiso 1 1 calc R
C41 C 1.0073(15) 0.1434(6) 0.8025(6) 0.039(3) Uani 1 1 d .
H41A H 1.0637 0.1563 0.7694 0.059 Uiso 1 1 calc R
H41B H 1.0408 0.1069 0.8159 0.059 Uiso 1 1 calc R
H41C H 1.0269 0.1675 0.8402 0.059 Uiso 1 1 calc R
C42 C 0.818(2) 0.1116(6) 0.7113(6) 0.057(4) Uani 1 1 d .
H42A H 0.8797 0.1273 0.6820 0.085 Uiso 1 1 calc R
H42B H 0.7095 0.1134 0.6909 0.085 Uiso 1 1 calc R
H42C H 0.8471 0.0738 0.7199 0.085 Uiso 1 1 calc R
Rh3 Rh 0.71286(12) 0.35307(4) 0.50751(5) 0.02567(17) Uani 1 1 d .
Rh4 Rh 0.72593(11) 0.46437(4) 0.54940(5) 0.0223(3) Uani 1 1 d .
H2 H 0.7625 0.4028 0.5700 0.045 Uiso 1 1 d R
S2 S 0.6351(4) 0.42945(13) 0.44471(17) 0.0241(5) Uani 1 1 d .
P5 P 0.7942(5) 0.28552(15) 0.5731(2) 0.0357(6) Uani 1 1 d .
P6 P 0.6632(4) 0.29196(15) 0.4293(2) 0.0337(6) Uani 1 1 d .
P7 P 0.7040(4) 0.55164(14) 0.52650(18) 0.0249(5) Uani 1 1 d .
P8 P 0.8339(4) 0.48922(14) 0.64831(18) 0.0290(6) Uani 1 1 d .
C43 C 0.4307(15) 0.4315(5) 0.4187(7) 0.0222(19) Uani 1 1 d .
C44 C 0.3296(14) 0.4239(5) 0.4628(6) 0.023(2) Uani 1 1 d .
C45 C 0.1733(14) 0.4280(5) 0.4392(8) 0.037(3) Uani 1 1 d .
H45A H 0.1047 0.4248 0.4688 0.045 Uiso 1 1 calc R
C46 C 0.1157(16) 0.4365(5) 0.3751(7) 0.034(3) Uani 1 1 d .
H46A H 0.0086 0.4389 0.3602 0.040 Uiso 1 1 calc R
C47 C 0.2153(17) 0.4415(6) 0.3322(8) 0.039(2) Uani 1 1 d .
H47A H 0.1754 0.4473 0.2875 0.047 Uiso 1 1 calc R
C48 C 0.3726(15) 0.4382(5) 0.3528(7) 0.025(2) Uani 1 1 d .
C49 C 0.4678(16) 0.4437(6) 0.2992(7) 0.034(2) Uani 1 1 d .
C50 C 0.4262(17) 0.4122(5) 0.2436(7) 0.040(3) Uani 1 1 d .
H50A H 0.3403 0.3890 0.2395 0.048 Uiso 1 1 calc R
C51 C 0.5101(19) 0.4150(6) 0.1952(7) 0.049(3) Uani 1 1 d .
H51A H 0.4826 0.3932 0.1576 0.059 Uiso 1 1 calc R
C52 C 0.636(2) 0.4496(7) 0.2003(8) 0.055(4) Uani 1 1 d .
H52A H 0.6935 0.4512 0.1664 0.066 Uiso 1 1 calc R
C53 C 0.6746(17) 0.4810(6) 0.2545(7) 0.042(3) Uani 1 1 d .
C54 C 0.5876(15) 0.4782(5) 0.3038(7) 0.032(3) Uani 1 1 d .
H54A H 0.6128 0.5007 0.3409 0.039 Uiso 1 1 calc R
C55 C 0.3866(14) 0.4134(5) 0.5333(6) 0.027(2) Uani 1 1 d .
H55A H 0.2997 0.4094 0.5556 0.040 Uiso 1 1 calc R
H55B H 0.4501 0.4437 0.5523 0.040 Uiso 1 1 calc R
H55C H 0.4474 0.3802 0.5383 0.040 Uiso 1 1 calc R
C56 C 0.8067(17) 0.5168(8) 0.2576(9) 0.071(4) Uani 1 1 d .
H56A H 0.8510 0.5120 0.2184 0.106 Uiso 1 1 calc R
H56B H 0.8833 0.5080 0.2960 0.106 Uiso 1 1 calc R
H56C H 0.7741 0.5543 0.2604 0.106 Uiso 1 1 calc R
C57 C 0.8055(19) 0.2229(6) 0.5284(8) 0.048(2) Uani 1 1 d .
H57A H 0.9106 0.2184 0.5200 0.058 Uiso 1 1 calc R
H57B H 0.7831 0.1921 0.5552 0.058 Uiso 1 1 calc R
C58 C 0.6926(19) 0.2226(6) 0.4634(8) 0.048(2) Uani 1 1 d .
H58A H 0.5936 0.2077 0.4701 0.058 Uiso 1 1 calc R
H58B H 0.7323 0.1991 0.4321 0.058 Uiso 1 1 calc R
C59 C 0.9879(18) 0.2887(6) 0.6231(8) 0.047(3) Uani 1 1 d .
H59A H 0.9851 0.3194 0.6539 0.056 Uiso 1 1 calc R
C60 C 1.1050(16) 0.3047(6) 0.5822(7) 0.050(3) Uani 1 1 d .
H60A H 1.2064 0.3064 0.6098 0.076 Uiso 1 1 calc R
H60B H 1.0787 0.3402 0.5626 0.076 Uiso 1 1 calc R
H60C H 1.1055 0.2780 0.5478 0.076 Uiso 1 1 calc R
C61 C 1.0420(19) 0.2421(7) 0.6640(8) 0.059(3) Uani 1 1 d .
H61A H 1.1454 0.2492 0.6879 0.088 Uiso 1 1 calc R
H61B H 1.0433 0.2102 0.6365 0.088 Uiso 1 1 calc R
H61C H 0.9736 0.2358 0.6949 0.088 Uiso 1 1 calc R
C62 C 0.6752(18) 0.2664(6) 0.6333(8) 0.043(3) Uani 1 1 d .
H62A H 0.7274 0.2366 0.6610 0.051 Uiso 1 1 calc R
C63 C 0.5199(19) 0.2456(7) 0.5970(9) 0.065(3) Uani 1 1 d .
H63A H 0.4563 0.2354 0.6286 0.098 Uiso 1 1 calc R
H63B H 0.5358 0.2142 0.5707 0.098 Uiso 1 1 calc R
H63C H 0.4688 0.2741 0.5686 0.098 Uiso 1 1 calc R
C64 C 0.651(2) 0.3127(6) 0.6766(7) 0.053(4) Uani 1 1 d .
H64A H 0.5871 0.3008 0.7075 0.080 Uiso 1 1 calc R
H64B H 0.5993 0.3422 0.6500 0.080 Uiso 1 1 calc R
H64C H 0.7494 0.3253 0.7004 0.080 Uiso 1 1 calc R
C65 C 0.7820(15) 0.2914(5) 0.3676(7) 0.035(3) Uani 1 1 d .
H65A H 0.7524 0.2593 0.3393 0.042 Uiso 1 1 calc R
C66 C 0.9485(15) 0.2867(6) 0.3956(7) 0.042(3) Uani 1 1 d .
H66A H 1.0071 0.2867 0.3603 0.063 Uiso 1 1 calc R
H66B H 0.9672 0.2529 0.4201 0.063 Uiso 1 1 calc R
H66C H 0.9802 0.3172 0.4246 0.063 Uiso 1 1 calc R
C67 C 0.7596(19) 0.3408(6) 0.3248(7) 0.049(3) Uani 1 1 d .
H67A H 0.8263 0.3386 0.2925 0.074 Uiso 1 1 calc R
H67B H 0.7849 0.3731 0.3515 0.074 Uiso 1 1 calc R
H67C H 0.6530 0.3427 0.3025 0.074 Uiso 1 1 calc R
C68 C 0.4708(17) 0.2905(7) 0.3789(8) 0.048(3) Uani 1 1 d .
H68A H 0.4511 0.3257 0.3556 0.057 Uiso 1 1 calc R
C69 C 0.3521(17) 0.2828(7) 0.4236(9) 0.068(4) Uani 1 1 d .
H69A H 0.2493 0.2821 0.3972 0.102 Uiso 1 1 calc R
H69B H 0.3601 0.3127 0.4547 0.102 Uiso 1 1 calc R
H69C H 0.3720 0.2487 0.4474 0.102 Uiso 1 1 calc R
C70 C 0.4430(17) 0.2436(8) 0.3276(9) 0.075(4) Uani 1 1 d .
H70A H 0.3386 0.2459 0.3028 0.113 Uiso 1 1 calc R
H70B H 0.4572 0.2088 0.3501 0.113 Uiso 1 1 calc R
H70C H 0.5156 0.2468 0.2979 0.113 Uiso 1 1 calc R
C71 C 0.8137(17) 0.5922(6) 0.5962(7) 0.038(2) Uani 1 1 d .
H71A H 0.9196 0.5980 0.5895 0.046 Uiso 1 1 calc R
H71B H 0.7649 0.6279 0.5981 0.046 Uiso 1 1 calc R
C72 C 0.8156(16) 0.5621(5) 0.6598(7) 0.033(2) Uani 1 1 d .
H72A H 0.7200 0.5696 0.6759 0.040 Uiso 1 1 calc R
H72B H 0.9021 0.5750 0.6928 0.040 Uiso 1 1 calc R
C73 C 0.7902(16) 0.5728(6) 0.4575(7) 0.036(3) Uani 1 1 d .
H73A H 0.7238 0.5578 0.4178 0.043 Uiso 1 1 calc R
C74 C 0.9439(17) 0.5501(6) 0.4589(8) 0.050(3) Uani 1 1 d .
H74A H 0.9838 0.5630 0.4211 0.075 Uiso 1 1 calc R
H74B H 0.9379 0.5107 0.4578 0.075 Uiso 1 1 calc R
H74C H 1.0120 0.5616 0.4988 0.075 Uiso 1 1 calc R
C75 C 0.7933(16) 0.6350(6) 0.4475(7) 0.049(3) Uani 1 1 d .
H75A H 0.8409 0.6432 0.4099 0.074 Uiso 1 1 calc R
H75B H 0.8522 0.6520 0.4864 0.074 Uiso 1 1 calc R
H75C H 0.6887 0.6490 0.4397 0.074 Uiso 1 1 calc R
C76 C 0.5165(14) 0.5863(5) 0.5114(6) 0.026(2) Uani 1 1 d .
H76A H 0.5378 0.6258 0.5099 0.032 Uiso 1 1 calc R
C77 C 0.4320(17) 0.5773(6) 0.5681(8) 0.041(2) Uani 1 1 d .
H77A H 0.3337 0.5961 0.5592 0.062 Uiso 1 1 calc R
H77B H 0.4936 0.5915 0.6082 0.062 Uiso 1 1 calc R
H77C H 0.4148 0.5387 0.5731 0.062 Uiso 1 1 calc R
C78 C 0.4203(15) 0.5717(6) 0.4478(7) 0.034(2) Uani 1 1 d .
H78A H 0.3232 0.5913 0.4424 0.050 Uiso 1 1 calc R
H78B H 0.4006 0.5329 0.4465 0.050 Uiso 1 1 calc R
H78C H 0.4738 0.5815 0.4125 0.050 Uiso 1 1 calc R
C79 C 1.0437(16) 0.4814(6) 0.6792(7) 0.044(3) Uani 1 1 d .
H79A H 1.0733 0.5021 0.7207 0.053 Uiso 1 1 calc R
C80 C 1.1335(16) 0.5023(6) 0.6293(7) 0.047(3) Uani 1 1 d .
H80A H 1.2430 0.4978 0.6459 0.071 Uiso 1 1 calc R
H80B H 1.1106 0.5406 0.6209 0.071 Uiso 1 1 calc R
H80C H 1.1049 0.4819 0.5888 0.071 Uiso 1 1 calc R
C81 C 1.0790(18) 0.4208(6) 0.6919(8) 0.057(3) Uani 1 1 d .
H81A H 1.1887 0.4161 0.7077 0.085 Uiso 1 1 calc R
H81B H 1.0482 0.4006 0.6514 0.085 Uiso 1 1 calc R
H81C H 1.0225 0.4075 0.7247 0.085 Uiso 1 1 calc R
C82 C 0.7518(15) 0.4637(6) 0.7184(6) 0.035(2) Uani 1 1 d .
H82A H 0.7754 0.4243 0.7217 0.042 Uiso 1 1 calc R
C83 C 0.5810(15) 0.4682(6) 0.7040(7) 0.039(3) Uani 1 1 d .
H83C H 0.5394 0.4546 0.7411 0.059 Uiso 1 1 calc R
H83D H 0.5403 0.4469 0.6652 0.059 Uiso 1 1 calc R
H83A H 0.5518 0.5060 0.6963 0.059 Uiso 1 1 calc R
C84 C 0.816(2) 0.4876(6) 0.7842(6) 0.057(4) Uani 1 1 d .
H84A H 0.7657 0.4713 0.8173 0.085 Uiso 1 1 calc R
H84D H 0.7989 0.5266 0.7831 0.085 Uiso 1 1 calc R
H84B H 0.9262 0.4804 0.7949 0.085 Uiso 1 1 calc R

loop_
_atom_site_aniso_label
_atom_site_aniso_U_11
_atom_site_aniso_U_22
_atom_site_aniso_U_33
_atom_site_aniso_U_23
_atom_site_aniso_U_13
_atom_site_aniso_U_12
Rh1 0.0288(4) 0.0118(3) 0.0380(4) -0.0017(3) 0.0103(3) 0.0001(3)
Rh2 0.0298(6) 0.0124(6) 0.0294(7) -0.0010(5) 0.0036(5) 0.0009(5)
S1 0.0284(13) 0.0158(9) 0.0280(12) -0.0016(8) 0.0052(10) -0.0004(9)
P1 0.0431(16) 0.0145(10) 0.0538(16) 0.0039(10) 0.0201(12) 0.0043(10)
P2 0.0329(16) 0.0169(10) 0.0530(16) -0.0087(10) 0.0126(13) -0.0024(10)
P3 0.0300(13) 0.0140(9) 0.0319(15) -0.0024(9) 0.0086(11) -0.0020(9)
P4 0.0389(16) 0.0165(11) 0.0304(14) -0.0027(9) 0.0029(11) 0.0019(11)
C1 0.026(5) 0.008(3) 0.034(5) -0.006(3) 0.010(4) -0.004(3)
C2 0.028(6) 0.019(4) 0.025(6) -0.008(4) 0.010(5) -0.005(4)
C3 0.015(5) 0.021(4) 0.081(10) -0.013(6) 0.024(6) -0.007(4)
C4 0.037(6) 0.021(5) 0.037(8) 0.008(5) -0.012(5) 0.003(4)
C5 0.040(6) 0.032(5) 0.047(7) -0.005(4) 0.010(5) 0.000(4)
C6 0.028(5) 0.006(4) 0.035(5) -0.003(3) -0.006(4) -0.003(3)
C7 0.038(6) 0.033(6) 0.031(6) 0.005(4) 0.006(5) 0.012(5)
C8 0.052(7) 0.023(6) 0.046(7) 0.001(5) 0.007(6) 0.006(5)
C9 0.085(10) 0.033(7) 0.030(7) -0.003(5) 0.011(7) 0.032(6)
C10 0.074(9) 0.049(9) 0.050(8) 0.020(6) 0.032(7) 0.042(7)
C11 0.048(7) 0.033(7) 0.045(8) 0.013(5) 0.011(6) 0.020(5)
C12 0.041(6) 0.028(7) 0.030(6) 0.007(5) 0.011(5) 0.016(5)
C13 0.022(5) 0.015(4) 0.045(7) -0.004(4) 0.011(6) -0.005(4)
C14 0.032(7) 0.098(12) 0.083(11) 0.037(8) 0.013(7) 0.006(7)
C15 0.065(6) 0.015(3) 0.075(5) -0.012(3) 0.037(4) 0.000(3)
C16 0.065(6) 0.015(3) 0.075(5) -0.012(3) 0.037(4) 0.000(3)
C17 0.062(8) 0.019(5) 0.065(7) 0.006(5) 0.024(6) 0.012(5)
C18 0.035(6) 0.058(8) 0.059(8) 0.011(6) 0.011(6) 0.017(6)
C19 0.074(8) 0.049(6) 0.055(7) 0.028(5) 0.018(5) 0.033(6)
C20 0.062(7) 0.018(4) 0.058(6) 0.006(4) 0.039(6) 0.009(5)
C21 0.072(8) 0.036(7) 0.104(9) -0.015(6) 0.056(7) -0.014(6)
C22 0.096(11) 0.023(5) 0.049(7) 0.008(4) 0.037(7) 0.002(6)
C23 0.037(6) 0.014(4) 0.055(8) -0.010(5) 0.009(6) -0.002(4)
C24 0.028(6) 0.039(6) 0.064(9) 0.006(6) 0.022(6) 0.003(5)
C25 0.075(8) 0.028(5) 0.051(8) -0.010(5) 0.027(7) 0.002(6)
C26 0.033(6) 0.053(6) 0.060(6) -0.036(5) 0.015(5) -0.003(5)
C27 0.033(7) 0.058(7) 0.116(11) -0.053(7) 0.025(7) -0.012(5)
C28 0.036(7) 0.081(8) 0.109(9) -0.059(7) 0.015(7) -0.019(7)
C29 0.040(6) 0.023(5) 0.051(7) -0.006(4) 0.008(5) -0.007(4)
C30 0.032(5) 0.032(5) 0.036(6) -0.006(4) 0.009(4) 0.003(4)
C31 0.036(6) 0.030(4) 0.049(7) 0.002(4) 0.026(5) 0.001(4)
C32 0.046(7) 0.040(6) 0.070(9) 0.011(5) 0.029(6) -0.007(5)
C33 0.049(7) 0.038(5) 0.064(9) 0.005(7) 0.017(7) -0.010(6)
C34 0.029(5) 0.013(4) 0.037(5) 0.003(3) 0.005(4) -0.002(4)
C35 0.038(6) 0.030(5) 0.059(6) 0.001(4) 0.017(5) 0.009(4)
C36 0.030(6) 0.018(4) 0.052(6) 0.006(4) 0.005(4) 0.009(4)
C37 0.036(6) 0.046(8) 0.045(7) -0.012(6) -0.004(5) 0.004(5)
C38 0.034(6) 0.050(8) 0.052(7) -0.014(6) -0.008(5) 0.005(5)
C39 0.062(8) 0.037(7) 0.065(8) 0.012(6) -0.002(6) 0.008(6)
C40 0.048(7) 0.027(5) 0.026(5) 0.001(4) -0.007(5) 0.003(5)
C41 0.048(7) 0.036(6) 0.036(6) 0.011(5) 0.013(6) 0.001(6)
C42 0.106(11) 0.045(6) 0.019(5) -0.002(4) 0.013(7) 0.001(7)
Rh3 0.0288(4) 0.0118(3) 0.0380(4) -0.0017(3) 0.0103(3) 0.0001(3)
Rh4 0.0276(6) 0.0118(5) 0.0277(7) 0.0003(5) 0.0058(5) 0.0013(5)
S2 0.0284(13) 0.0158(9) 0.0280(12) -0.0016(8) 0.0052(10) -0.0004(9)
P5 0.0431(16) 0.0145(10) 0.0538(16) 0.0039(10) 0.0201(12) 0.0043(10)
P6 0.0329(16) 0.0169(10) 0.0530(16) -0.0087(10) 0.0126(13) -0.0024(10)
P7 0.0300(13) 0.0140(9) 0.0319(15) -0.0024(9) 0.0086(11) -0.0020(9)
P8 0.0389(16) 0.0165(11) 0.0304(14) -0.0027(9) 0.0029(11) 0.0019(11)
C43 0.026(5) 0.008(3) 0.034(5) -0.006(3) 0.010(4) -0.004(3)
C44 0.028(6) 0.019(4) 0.025(6) -0.008(4) 0.010(5) -0.005(4)
C45 0.015(5) 0.021(4) 0.081(10) -0.013(6) 0.024(6) -0.007(4)
C46 0.037(6) 0.021(5) 0.037(8) 0.008(5) -0.012(5) 0.003(4)
C47 0.040(6) 0.032(5) 0.047(7) -0.005(4) 0.010(5) 0.000(4)
C48 0.028(5) 0.006(4) 0.035(5) -0.003(3) -0.006(4) -0.003(3)
C49 0.038(6) 0.033(6) 0.031(6) 0.005(4) 0.006(5) 0.012(5)
C50 0.052(7) 0.023(6) 0.046(7) 0.001(5) 0.007(6) 0.006(5)
C51 0.085(10) 0.033(7) 0.030(7) -0.003(5) 0.011(7) 0.032(6)
C52 0.074(9) 0.049(9) 0.050(8) 0.020(6) 0.032(7) 0.042(7)
C53 0.048(7) 0.033(7) 0.045(8) 0.013(5) 0.011(6) 0.020(5)
C54 0.041(6) 0.028(7) 0.030(6) 0.007(5) 0.011(5) 0.016(5)
C55 0.022(5) 0.015(4) 0.045(7) -0.004(4) 0.011(6) -0.005(4)
C56 0.032(7) 0.098(12) 0.083(11) 0.037(8) 0.013(7) 0.006(7)
C57 0.065(6) 0.015(3) 0.075(5) -0.012(3) 0.037(4) 0.000(3)
C58 0.065(6) 0.015(3) 0.075(5) -0.012(3) 0.037(4) 0.000(3)
C59 0.062(8) 0.019(5) 0.065(7) 0.006(5) 0.024(6) 0.012(5)
C60 0.035(6) 0.058(8) 0.059(8) 0.011(6) 0.011(6) 0.017(6)
C61 0.074(8) 0.049(6) 0.055(7) 0.028(5) 0.018(5) 0.033(6)
C62 0.062(7) 0.018(4) 0.058(6) 0.006(4) 0.039(6) 0.009(5)
C63 0.072(8) 0.036(7) 0.104(9) -0.015(6) 0.056(7) -0.014(6)
C64 0.096(11) 0.023(5) 0.049(7) 0.008(4) 0.037(7) 0.002(6)
C65 0.037(6) 0.014(4) 0.055(8) -0.010(5) 0.009(6) -0.002(4)
C66 0.028(6) 0.039(6) 0.064(9) 0.006(6) 0.022(6) 0.003(5)
C67 0.075(8) 0.028(5) 0.051(8) -0.010(5) 0.027(7) 0.002(6)
C68 0.033(6) 0.053(6) 0.060(6) -0.036(5) 0.015(5) -0.003(5)
C69 0.033(7) 0.058(7) 0.116(11) -0.053(7) 0.025(7) -0.012(5)
C70 0.036(7) 0.081(8) 0.109(9) -0.059(7) 0.015(7) -0.019(7)
C71 0.040(6) 0.023(5) 0.051(7) -0.006(4) 0.008(5) -0.007(4)
C72 0.032(5) 0.032(5) 0.036(6) -0.006(4) 0.009(4) 0.003(4)
C73 0.036(6) 0.030(4) 0.049(7) 0.002(4) 0.026(5) 0.001(4)
C74 0.046(7) 0.040(6) 0.070(9) 0.011(5) 0.029(6) -0.007(5)
C75 0.049(7) 0.038(5) 0.064(9) 0.005(7) 0.017(7) -0.010(6)
C76 0.029(5) 0.013(4) 0.037(5) 0.003(3) 0.005(4) -0.002(4)
C77 0.038(6) 0.030(5) 0.059(6) 0.001(4) 0.017(5) 0.009(4)
C78 0.030(6) 0.018(4) 0.052(6) 0.006(4) 0.005(4) 0.009(4)
C79 0.036(6) 0.046(8) 0.045(7) -0.012(6) -0.004(5) 0.004(5)
C80 0.034(6) 0.050(8) 0.052(7) -0.014(6) -0.008(5) 0.005(5)
C81 0.062(8) 0.037(7) 0.065(8) 0.012(6) -0.002(6) 0.008(6)
C82 0.048(7) 0.027(5) 0.026(5) 0.001(4) -0.007(5) 0.003(5)
C83 0.048(7) 0.036(6) 0.036(6) 0.011(5) 0.013(6) 0.001(6)
C84 0.106(11) 0.045(6) 0.019(5) -0.002(4) 0.013(7) 0.001(7)

loop_
_atom_type_symbol
_atom_type_description
_atom_type_scat_dispersion_real
_atom_type_scat_dispersion_imag
_atom_type_scat_source
C C 0.0033 0.0016 'International Tables Vol C Tables 4.2.6.8 and 6.1.1.4'
H H 0.0000 0.0000 'International Tables Vol C Tables 4.2.6.8 and 6.1.1.4'
P P 0.1023 0.0942 'International Tables Vol C Tables 4.2.6.8 and 6.1.1.4'
S S 0.1246 0.1234 'International Tables Vol C Tables 4.2.6.8 and 6.1.1.4'
Rh Rh -1.1178 0.9187 'International Tables Vol C Tables 4.2.6.8 and 6.1.1.4'

loop_
_geom_angle_atom_site_label_1
_geom_angle_atom_site_label_2
_geom_angle_atom_site_label_3
_geom_angle
P1 Rh1 P2 86.60(16)
P1 Rh1 S1 172.35(15)
P2 Rh1 S1 99.40(14)
P1 Rh1 Rh2 120.95(12)
P2 Rh1 Rh2 151.44(12)
S1 Rh1 Rh2 52.52(9)
P1 Rh1 H1 90.0
P2 Rh1 H1 174.9
S1 Rh1 H1 83.7
Rh2 Rh1 H1 31.2
P3 Rh2 P4 86.27(14)
P3 Rh2 S1 100.41(13)
P4 Rh2 S1 169.18(13)
P3 Rh2 Rh1 151.53(11)
P4 Rh2 Rh1 119.68(10)
S1 Rh2 Rh1 52.20(9)
P3 Rh2 H1 169.2
P4 Rh2 H1 84.4
S1 Rh2 H1 88.1
Rh1 Rh2 H1 35.9
C1 S1 Rh1 113.5(4)
C1 S1 Rh2 117.2(4)
Rh1 S1 Rh2 75.28(11)
C17 P1 C20 102.3(8)
C17 P1 C15 102.0(7)
C20 P1 C15 103.2(7)
C17 P1 Rh1 118.1(5)
C20 P1 Rh1 118.7(5)
C15 P1 Rh1 110.4(6)
C23 P2 C16 102.4(6)
C23 P2 C26 101.0(7)
C16 P2 C26 102.3(8)
C23 P2 Rh1 117.3(4)
C16 P2 Rh1 110.7(5)
C26 P2 Rh1 120.6(5)
C29 P3 C34 102.3(7)
C29 P3 C31 101.9(7)
C34 P3 C31 101.7(6)
C29 P3 Rh2 111.1(5)
C34 P3 Rh2 120.5(4)
C31 P3 Rh2 116.8(5)
C40 P4 C37 104.1(7)
C40 P4 C30 103.1(6)
C37 P4 C30 106.0(7)
C40 P4 Rh2 118.7(4)
C37 P4 Rh2 113.8(5)
C30 P4 Rh2 110.0(5)
C6 C1 C2 117.1(11)
C6 C1 S1 119.9(9)
C2 C1 S1 123.0(10)
C3 C2 C1 121.2(13)
C3 C2 C13 118.8(12)
C1 C2 C13 120.0(11)
C2 C3 C4 120.5(12)
C2 C3 H3A 119.8
C4 C3 H3A 119.8
C5 C4 C3 119.1(13)
C5 C4 H4A 120.4
C3 C4 H4A 120.4
C4 C5 C6 123.6(15)
C4 C5 H5A 118.2
C6 C5 H5A 118.2
C5 C6 C7 118.5(14)
C5 C6 C1 118.3(13)
C7 C6 C1 123.1(12)
C12 C7 C8 115.6(13)
C12 C7 C6 122.3(12)
C8 C7 C6 121.9(14)
C9 C8 C7 122.0(15)
C9 C8 H8A 119.0
C7 C8 H8A 119.0
C10 C9 C8 120.2(14)
C10 C9 H9A 119.9
C8 C9 H9A 119.9
C9 C10 C11 119.8(15)
C9 C10 H10A 120.1
C11 C10 H10A 120.1
C12 C11 C10 118.6(16)
C12 C11 C14 121.3(14)
C10 C11 C14 120.1(15)
C11 C12 C7 123.8(14)
C11 C12 H12A 118.1
C7 C12 H12A 118.1
C2 C13 H13A 109.5
C2 C13 H13B 109.5
H13A C13 H13B 109.5
C2 C13 H13C 109.5
H13A C13 H13C 109.5
H13B C13 H13C 109.5
C11 C14 H14A 109.5
C11 C14 H14B 109.5
H14A C14 H14B 109.5
C11 C14 H14C 109.5
H14A C14 H14C 109.5
H14B C14 H14C 109.5
C16 C15 P1 110.9(11)
C16 C15 H15A 109.5
P1 C15 H15A 109.5
C16 C15 H15B 109.5
P1 C15 H15B 109.5
H15A C15 H15B 108.0
C15 C16 P2 110.3(11)
C15 C16 H16A 109.6
P2 C16 H16A 109.6
C15 C16 H16B 109.6
P2 C16 H16B 109.6
H16A C16 H16B 108.1
C18 C17 C19 110.0(12)
C18 C17 P1 113.2(11)
C19 C17 P1 114.5(11)
C18 C17 H17A 106.2
C19 C17 H17A 106.2
P1 C17 H17A 106.2
C17 C18 H18A 109.5
C17 C18 H18B 109.5
H18A C18 H18B 109.5
C17 C18 H18C 109.5
H18A C18 H18C 109.5
H18B C18 H18C 109.5
C17 C19 H19A 109.5
C17 C19 H19B 109.5
H19A C19 H19B 109.5
C17 C19 H19C 109.5
H19A C19 H19C 109.5
H19B C19 H19C 109.5
C21 C20 C22 107.9(13)
C21 C20 P1 112.5(11)
C22 C20 P1 111.1(10)
C21 C20 H20A 108.4
C22 C20 H20A 108.4
P1 C20 H20A 108.4
C20 C21 H21A 109.5
C20 C21 H21B 109.5
H21A C21 H21B 109.5
C20 C21 H21C 109.5
H21A C21 H21C 109.5
H21B C21 H21C 109.5
C20 C22 H22A 109.5
C20 C22 H22B 109.5
H22A C22 H22B 109.5
C20 C22 H22C 109.5
H22A C22 H22C 109.5
H22B C22 H22C 109.5
C24 C23 C25 109.6(11)
C24 C23 P2 109.6(10)
C25 C23 P2 112.9(9)
C24 C23 H23A 108.2
C25 C23 H23A 108.2
P2 C23 H23A 108.2
C23 C24 H24A 109.5
C23 C24 H24B 109.5
H24A C24 H24B 109.5
C23 C24 H24C 109.5
H24A C24 H24C 109.5
H24B C24 H24C 109.5
C23 C25 H25A 109.5
C23 C25 H25B 109.5
H25A C25 H25B 109.5
C23 C25 H25C 109.5
H25A C25 H25C 109.5
H25B C25 H25C 109.5
C28 C26 C27 111.3(13)
C28 C26 P2 116.7(12)
C27 C26 P2 111.7(11)
C28 C26 H26A 105.4
C27 C26 H26A 105.4
P2 C26 H26A 105.4
C26 C27 H27A 109.5
C26 C27 H27B 109.5
H27A C27 H27B 109.5
C26 C27 H27C 109.5
H27A C27 H27C 109.5
H27B C27 H27C 109.5
C26 C28 H28A 109.5
C26 C28 H28B 109.5
H28A C28 H28B 109.5
C26 C28 H28C 109.5
H28A C28 H28C 109.5
H28B C28 H28C 109.5
C30 C29 P3 111.9(10)
C30 C29 H29A 109.2
P3 C29 H29A 109.2
C30 C29 H29B 109.2
P3 C29 H29B 109.2
H29A C29 H29B 107.9
C29 C30 P4 110.6(9)
C29 C30 H30A 109.5
P4 C30 H30A 109.5
C29 C30 H30B 109.5
P4 C30 H30B 109.5
H30A C30 H30B 108.1
C32 C31 C33 108.0(11)
C32 C31 P3 111.7(10)
C33 C31 P3 113.0(9)
C32 C31 H31A 108.0
C33 C31 H31A 108.0
P3 C31 H31A 108.0
C31 C32 H32A 109.5
C31 C32 H32B 109.5
H32A C32 H32B 109.5
C31 C32 H32C 109.5
H32A C32 H32C 109.5
H32B C32 H32C 109.5
C31 C33 H33A 109.5
C31 C33 H33B 109.5
H33A C33 H33B 109.5
C31 C33 H33C 109.5
H33A C33 H33C 109.5
H33B C33 H33C 109.5
C35 C34 C36 109.0(11)
C35 C34 P3 111.5(10)
C36 C34 P3 112.0(9)
C35 C34 H34A 108.1
C36 C34 H34A 108.1
P3 C34 H34A 108.1
C34 C35 H35A 109.5
C34 C35 H35B 109.5
H35A C35 H35B 109.5
C34 C35 H35C 109.5
H35A C35 H35C 109.5
H35B C35 H35C 109.5
C34 C36 H36A 109.5
C34 C36 H36B 109.5
H36A C36 H36B 109.5
C34 C36 H36C 109.5
H36A C36 H36C 109.5
H36B C36 H36C 109.5
C38 C37 C39 117.8(12)
C38 C37 P4 108.9(10)
C39 C37 P4 116.1(10)
C38 C37 H37A 104.1
C39 C37 H37A 104.1
P4 C37 H37A 104.1
C37 C38 H38A 109.5
C37 C38 H38B 109.5
H38A C38 H38B 109.5
C37 C38 H38C 109.5
H38A C38 H38C 109.5
H38B C38 H38C 109.5
C37 C39 H39A 109.5
C37 C39 H39B 109.5
H39A C39 H39B 109.5
C37 C39 H39C 109.5
H39A C39 H39C 109.5
H39B C39 H39C 109.5
C41 C40 C42 108.7(12)
C41 C40 P4 110.1(9)
C42 C40 P4 115.4(10)
C41 C40 H40A 107.4
C42 C40 H40A 107.4
P4 C40 H40A 107.4
C40 C41 H41A 109.5
C40 C41 H41B 109.5
H41A C41 H41B 109.5
C40 C41 H41C 109.5
H41A C41 H41C 109.5
H41B C41 H41C 109.5
C40 C42 H42A 109.5
C40 C42 H42B 109.5
H42A C42 H42B 109.5
C40 C42 H42C 109.5
H42A C42 H42C 109.5
H42B C42 H42C 109.5
P5 Rh3 P6 86.42(16)
P5 Rh3 S2 175.38(15)
P6 Rh3 S2 98.12(14)
P5 Rh3 Rh4 123.17(12)
P6 Rh3 Rh4 150.31(12)
S2 Rh3 Rh4 52.26(9)
P5 Rh3 H2 93.5
P6 Rh3 H2 177.2
S2 Rh3 H2 82.0
Rh4 Rh3 H2 29.7
P8 Rh4 P7 86.32(14)
P8 Rh4 S2 172.72(14)
P7 Rh4 S2 99.00(14)
P8 Rh4 Rh3 122.54(10)
P7 Rh4 Rh3 150.35(11)
S2 Rh4 Rh3 51.66(9)
P8 Rh4 H2 89.0
P7 Rh4 H2 173.1
S2 Rh4 H2 85.3
Rh3 Rh4 H2 33.6
C43 S2 Rh3 111.8(4)
C43 S2 Rh4 115.2(4)
Rh3 S2 Rh4 76.09(11)
C57 P5 C59 101.1(7)
C57 P5 C62 102.9(7)
C59 P5 C62 102.6(7)
C57 P5 Rh3 111.8(6)
C59 P5 Rh3 119.1(5)
C62 P5 Rh3 117.0(5)
C65 P6 C68 101.2(7)
C65 P6 C58 101.9(6)
C68 P6 C58 104.6(8)
C65 P6 Rh3 117.9(5)
C68 P6 Rh3 118.4(5)
C58 P6 Rh3 110.8(6)
C73 P7 C76 103.2(6)
C73 P7 C71 102.9(7)
C76 P7 C71 101.9(6)
C73 P7 Rh4 114.6(5)
C76 P7 Rh4 122.0(4)
C71 P7 Rh4 109.9(5)
C72 P8 C82 100.1(6)
C72 P8 C79 99.4(7)
C82 P8 C79 101.8(6)
C72 P8 Rh4 111.4(5)
C82 P8 Rh4 118.5(4)
C79 P8 Rh4 122.1(5)
C48 C43 C44 119.8(12)
C48 C43 S2 118.3(9)
C44 C43 S2 121.9(11)
C45 C44 C43 118.3(13)
C45 C44 C55 119.9(12)
C43 C44 C55 121.7(11)
C46 C45 C44 122.1(13)
C46 C45 H45A 119.0
C44 C45 H45A 119.0
C45 C46 C47 118.9(13)
C45 C46 H46A 120.5
C47 C46 H46A 120.5
C46 C47 C48 121.7(15)
C46 C47 H47A 119.1
C48 C47 H47A 119.1
C43 C48 C47 118.9(13)
C43 C48 C49 125.6(12)
C47 C48 C49 115.5(13)
C54 C49 C50 119.9(13)
C54 C49 C48 122.6(13)
C50 C49 C48 117.6(13)
C51 C50 C49 119.4(14)
C51 C50 H50A 120.3
C49 C50 H50A 120.3
C50 C51 C52 121.0(15)
C50 C51 H51A 119.5
C52 C51 H51A 119.5
C53 C52 C51 119.3(15)
C53 C52 H52A 120.4
C51 C52 H52A 120.4
C52 C53 C54 119.5(15)
C52 C53 C56 117.4(15)
C54 C53 C56 123.1(16)
C49 C54 C53 120.9(14)
C49 C54 H54A 119.6
C53 C54 H54A 119.6
C44 C55 H55A 109.5
C44 C55 H55B 109.5
H55A C55 H55B 109.5
C44 C55 H55C 109.5
H55A C55 H55C 109.5
H55B C55 H55C 109.5
C53 C56 H56A 109.5
C53 C56 H56B 109.5
H56A C56 H56B 109.5
C53 C56 H56C 109.5
H56A C56 H56C 109.5
H56B C56 H56C 109.5
C58 C57 P5 111.7(11)
C58 C57 H57A 109.3
P5 C57 H57A 109.3
C58 C57 H57B 109.3
P5 C57 H57B 109.3
H57A C57 H57B 107.9
C57 C58 P6 110.9(10)
C57 C58 H58A 109.5
P6 C58 H58A 109.5
C57 C58 H58B 109.5
P6 C58 H58B 109.5
H58A C58 H58B 108.0
C61 C59 C60 110.4(12)
C61 C59 P5 118.0(12)
C60 C59 P5 111.1(11)
C61 C59 H59A 105.5
C60 C59 H59A 105.5
P5 C59 H59A 105.5
C59 C60 H60A 109.5
C59 C60 H60B 109.5
H60A C60 H60B 109.5
C59 C60 H60C 109.5
H60A C60 H60C 109.5
H60B C60 H60C 109.5
C59 C61 H61A 109.5
C59 C61 H61B 109.5
H61A C61 H61B 109.5
C59 C61 H61C 109.5
H61A C61 H61C 109.5
H61B C61 H61C 109.5
C64 C62 C63 109.6(13)
C64 C62 P5 112.3(10)
C63 C62 P5 109.0(11)
C64 C62 H62A 108.6
C63 C62 H62A 108.6
P5 C62 H62A 108.6
C62 C63 H63A 109.5
C62 C63 H63B 109.5
H63A C63 H63B 109.5
C62 C63 H63C 109.5
H63A C63 H63C 109.5
H63B C63 H63C 109.5
C62 C64 H64A 109.5
C62 C64 H64B 109.5
H64A C64 H64B 109.5
C62 C64 H64C 109.5
H64A C64 H64C 109.5
H64B C64 H64C 109.5
C66 C65 C67 108.1(12)
C66 C65 P6 112.9(10)
C67 C65 P6 112.7(9)
C66 C65 H65A 107.7
C67 C65 H65A 107.7
P6 C65 H65A 107.7
C65 C66 H66A 109.5
C65 C66 H66B 109.5
H66A C66 H66B 109.5
C65 C66 H66C 109.5
H66A C66 H66C 109.5
H66B C66 H66C 109.5
C65 C67 H67A 109.5
C65 C67 H67B 109.5
H67A C67 H67B 109.5
C65 C67 H67C 109.5
H67A C67 H67C 109.5
H67B C67 H67C 109.5
C69 C68 C70 106.4(13)
C69 C68 P6 108.8(12)
C70 C68 P6 114.9(11)
C69 C68 H68A 108.9
C70 C68 H68A 108.9
P6 C68 H68A 108.9
C68 C69 H69A 109.5
C68 C69 H69B 109.5
H69A C69 H69B 109.5
C68 C69 H69C 109.5
H69A C69 H69C 109.5
H69B C69 H69C 109.5
C68 C70 H70A 109.5
C68 C70 H70B 109.5
H70A C70 H70B 109.5
C68 C70 H70C 109.5
H70A C70 H70C 109.5
H70B C70 H70C 109.5
C72 C71 P7 109.5(10)
C72 C71 H71A 109.8
P7 C71 H71A 109.8
C72 C71 H71B 109.8
P7 C71 H71B 109.8
H71A C71 H71B 108.2
C71 C72 P8 110.9(9)
C71 C72 H72A 109.5
P8 C72 H72A 109.5
C71 C72 H72B 109.5
P8 C72 H72B 109.5
H72A C72 H72B 108.1
C74 C73 C75 109.9(11)
C74 C73 P7 113.4(11)
C75 C73 P7 114.2(10)
C74 C73 H73A 106.2
C75 C73 H73A 106.2
P7 C73 H73A 106.2
C73 C74 H74A 109.5
C73 C74 H74B 109.5
H74A C74 H74B 109.5
C73 C74 H74C 109.5
H74A C74 H74C 109.5
H74B C74 H74C 109.5
C73 C75 H75A 109.5
C73 C75 H75B 109.5
H75A C75 H75B 109.5
C73 C75 H75C 109.5
H75A C75 H75C 109.5
H75B C75 H75C 109.5
C78 C76 C77 111.8(11)
C78 C76 P7 113.1(9)
C77 C76 P7 110.9(10)
C78 C76 H76A 106.9
C77 C76 H76A 106.9
P7 C76 H76A 106.9
C76 C77 H77A 109.5
C76 C77 H77B 109.5
H77A C77 H77B 109.5
C76 C77 H77C 109.5
H77A C77 H77C 109.5
H77B C77 H77C 109.5
C76 C78 H78A 109.5
C76 C78 H78B 109.5
H78A C78 H78B 109.5
C76 C78 H78C 109.5
H78A C78 H78C 109.5
H78B C78 H78C 109.5
C80 C79 C81 109.4(12)
C80 C79 P8 110.2(10)
C81 C79 P8 108.5(10)
C80 C79 H79A 109.6
C81 C79 H79A 109.6
P8 C79 H79A 109.6
C79 C80 H80A 109.5
C79 C80 H80B 109.5
H80A C80 H80B 109.5
C79 C80 H80C 109.5
H80A C80 H80C 109.5
H80B C80 H80C 109.5
C79 C81 H81A 109.5
C79 C81 H81B 109.5
H81A C81 H81B 109.5
C79 C81 H81C 109.5
H81A C81 H81C 109.5
H81B C81 H81C 109.5
C83 C82 C84 110.8(12)
C83 C82 P8 110.3(9)
C84 C82 P8 116.4(10)
C83 C82 H82A 106.2
C84 C82 H82A 106.2
P8 C82 H82A 106.2
C82 C83 H83C 109.5
C82 C83 H83D 109.5
H83C C83 H83D 109.5
C82 C83 H83A 109.5
H83C C83 H83A 109.5
H83D C83 H83A 109.5
C82 C84 H84A 109.5
C82 C84 H84D 109.5
H84A C84 H84D 109.5
C82 C84 H84B 109.5
H84A C84 H84B 109.5
H84D C84 H84B 109.5

loop_
_geom_bond_atom_site_label_1
_geom_bond_atom_site_label_2
_geom_bond_distance
Rh1 P1 2.198(4)
Rh1 P2 2.205(4)
Rh1 S1 2.336(4)
Rh1 Rh2 2.8593(15)
Rh1 H1 1.8210
Rh2 P3 2.210(4)
Rh2 P4 2.211(4)
Rh2 S1 2.346(4)
Rh2 H1 1.6088
S1 C1 1.778(14)
P1 C17 1.836(18)
P1 C20 1.844(13)
P1 C15 1.855(14)
P2 C23 1.831(14)
P2 C16 1.846(16)
P2 C26 1.840(17)
P3 C29 1.806(15)
P3 C34 1.842(14)
P3 C31 1.864(13)
P4 C40 1.852(14)
P4 C37 1.860(14)
P4 C30 1.876(14)
C1 C6 1.441(18)
C1 C2 1.446(16)
C2 C3 1.351(18)
C2 C13 1.526(17)
C3 C4 1.403(19)
C3 H3A 0.9500
C4 C5 1.363(18)
C4 H4A 0.9500
C5 C6 1.369(19)
C5 H5A 0.9500
C6 C7 1.426(18)
C7 C12 1.388(19)
C7 C8 1.390(18)
C8 C9 1.38(2)
C8 H8A 0.9500
C9 C10 1.37(2)
C9 H9A 0.9500
C10 C11 1.38(2)
C10 H10A 0.9500
C11 C12 1.372(18)
C11 C14 1.53(2)
C12 H12A 0.9500
C13 H13A 0.9800
C13 H13B 0.9800
C13 H13C 0.9800
C14 H14A 0.9800
C14 H14B 0.9800
C14 H14C 0.9800
C15 C16 1.52(2)
C15 H15A 0.9900
C15 H15B 0.9900
C16 H16A 0.9900
C16 H16B 0.9900
C17 C18 1.511(19)
C17 C19 1.59(2)
C17 H17A 1.0000
C18 H18A 0.9800
C18 H18B 0.9800
C18 H18C 0.9800
C19 H19A 0.9800
C19 H19B 0.9800
C19 H19C 0.9800
C20 C21 1.49(2)
C20 C22 1.536(18)
C20 H20A 1.0000
C21 H21A 0.9800
C21 H21B 0.9800
C21 H21C 0.9800
C22 H22A 0.9800
C22 H22B 0.9800
C22 H22C 0.9800
C23 C24 1.520(19)
C23 C25 1.570(19)
C23 H23A 1.0000
C24 H24A 0.9800
C24 H24B 0.9800
C24 H24C 0.9800
C25 H25A 0.9800
C25 H25B 0.9800
C25 H25C 0.9800
C26 C28 1.50(2)
C26 C27 1.56(2)
C26 H26A 1.0000
C27 H27A 0.9800
C27 H27B 0.9800
C27 H27C 0.9800
C28 H28A 0.9800
C28 H28B 0.9800
C28 H28C 0.9800
C29 C30 1.509(18)
C29 H29A 0.9900
C29 H29B 0.9900
C30 H30A 0.9900
C30 H30B 0.9900
C31 C32 1.523(19)
C31 C33 1.57(2)
C31 H31A 1.0000
C32 H32A 0.9800
C32 H32B 0.9800
C32 H32C 0.9800
C33 H33A 0.9800
C33 H33B 0.9800
C33 H33C 0.9800
C34 C35 1.506(17)
C34 C36 1.543(19)
C34 H34A 1.0000
C35 H35A 0.9800
C35 H35B 0.9800
C35 H35C 0.9800
C36 H36A 0.9800
C36 H36B 0.9800
C36 H36C 0.9800
C37 C38 1.486(19)
C37 C39 1.497(18)
C37 H37A 1.0000
C38 H38A 0.9800
C38 H38B 0.9800
C38 H38C 0.9800
C39 H39A 0.9800
C39 H39B 0.9800
C39 H39C 0.9800
C40 C41 1.467(18)
C40 C42 1.532(18)
C40 H40A 1.0000
C41 H41A 0.9800
C41 H41B 0.9800
C41 H41C 0.9800
C42 H42A 0.9800
C42 H42B 0.9800
C42 H42C 0.9800
Rh3 P5 2.203(4)
Rh3 P6 2.215(4)
Rh3 S2 2.337(4)
Rh3 Rh4 2.8929(15)
Rh3 H2 1.7932
Rh4 P8 2.204(4)
Rh4 P7 2.218(4)
Rh4 S2 2.357(4)
Rh4 H2 1.6041
S2 C43 1.804(13)
P5 C57 1.826(14)
P5 C59 1.849(17)
P5 C62 1.852(14)
P6 C65 1.814(14)
P6 C68 1.842(16)
P6 C58 1.863(16)
P7 C73 1.831(13)
P7 C76 1.854(13)
P7 C71 1.891(15)
P8 C72 1.835(13)
P8 C82 1.866(14)
P8 C79 1.873(15)
C43 C48 1.391(18)
C43 C44 1.416(16)
C44 C45 1.394(18)
C44 C55 1.493(17)
C45 C46 1.362(18)
C45 H45A 0.9500
C46 C47 1.379(18)
C46 H46A 0.9500
C47 C48 1.392(19)
C47 H47A 0.9500
C48 C49 1.532(18)
C49 C54 1.358(18)
C49 C50 1.393(19)
C50 C51 1.367(19)
C50 H50A 0.9500
C51 C52 1.40(2)
C51 H51A 0.9500
C52 C53 1.37(2)
C52 H52A 0.9500
C53 C54 1.402(18)
C53 C56 1.47(2)
C54 H54A 0.9500
C55 H55A 0.9800
C55 H55B 0.9800
C55 H55C 0.9800
C56 H56A 0.9800
C56 H56B 0.9800
C56 H56C 0.9800
C57 C58 1.54(2)
C57 H57A 0.9900
C57 H57B 0.9900
C58 H58A 0.9900
C58 H58B 0.9900
C59 C61 1.467(19)
C59 C60 1.519(19)
C59 H59A 1.0000
C60 H60A 0.9800
C60 H60B 0.9800
C60 H60C 0.9800
C61 H61A 0.9800
C61 H61B 0.9800
C61 H61C 0.9800
C62 C64 1.504(19)
C62 C63 1.54(2)
C62 H62A 1.0000
C63 H63A 0.9800
C63 H63B 0.9800
C63 H63C 0.9800
C64 H64A 0.9800
C64 H64B 0.9800
C64 H64C 0.9800
C65 C66 1.497(18)
C65 C67 1.51(2)
C65 H65A 1.0000
C66 H66A 0.9800
C66 H66B 0.9800
C66 H66C 0.9800
C67 H67A 0.9800
C67 H67B 0.9800
C67 H67C 0.9800
C68 C69 1.55(2)
C68 C70 1.57(2)
C68 H68A 1.0000
C69 H69A 0.9800
C69 H69B 0.9800
C69 H69C 0.9800
C70 H70A 0.9800
C70 H70B 0.9800
C70 H70C 0.9800
C71 C72 1.523(18)
C71 H71A 0.9900
C71 H71B 0.9900
C72 H72A 0.9900
C72 H72B 0.9900
C73 C74 1.476(19)
C73 C75 1.56(2)
C73 H73A 1.0000
C74 H74A 0.9800
C74 H74B 0.9800
C74 H74C 0.9800
C75 H75A 0.9800
C75 H75B 0.9800
C75 H75C 0.9800
C76 C78 1.490(19)
C76 C77 1.533(18)
C76 H76A 1.0000
C77 H77A 0.9800
C77 H77B 0.9800
C77 H77C 0.9800
C78 H78A 0.9800
C78 H78B 0.9800
C78 H78C 0.9800
C79 C80 1.52(2)
C79 C81 1.549(19)
C79 H79A 1.0000
C80 H80A 0.9800
C80 H80B 0.9800
C80 H80C 0.9800
C81 H81A 0.9800
C81 H81B 0.9800
C81 H81C 0.9800
C82 C83 1.501(17)
C82 C84 1.513(17)
C82 H82A 1.0000
C83 H83C 0.9800
C83 H83D 0.9800
C83 H83A 0.9800
C84 H84A 0.9800
C84 H84D 0.9800
C84 H84B 0.9800

loop_
_geom_torsion_atom_site_label_1
_geom_torsion_atom_site_label_2
_geom_torsion_atom_site_label_3
_geom_torsion_atom_site_label_4
_geom_torsion
P1 Rh1 Rh2 P3 -157.2(3)
P2 Rh1 Rh2 P3 6.1(3)
S1 Rh1 Rh2 P3 18.0(2)
P1 Rh1 Rh2 P4 -3.79(18)
P2 Rh1 Rh2 P4 159.5(2)
S1 Rh1 Rh2 P4 171.37(16)
P1 Rh1 Rh2 S1 -175.17(17)
P2 Rh1 Rh2 S1 -11.9(3)
P1 Rh1 S1 C1 146.5(10)
P2 Rh1 S1 C1 -72.1(5)
Rh2 Rh1 S1 C1 113.7(5)
P1 Rh1 S1 Rh2 32.8(11)
P2 Rh1 S1 Rh2 174.26(12)
P3 Rh2 S1 C1 79.5(5)
P4 Rh2 S1 C1 -153.1(8)
Rh1 Rh2 S1 C1 -109.2(5)
P3 Rh2 S1 Rh1 -171.38(11)
P4 Rh2 S1 Rh1 -43.9(7)
P2 Rh1 P1 C17 -125.2(6)
S1 Rh1 P1 C17 16.8(13)
Rh2 Rh1 P1 C17 46.9(6)
P2 Rh1 P1 C20 110.3(6)
S1 Rh1 P1 C20 -107.8(12)
Rh2 Rh1 P1 C20 -77.7(6)
P2 Rh1 P1 C15 -8.5(6)
S1 Rh1 P1 C15 133.4(11)
Rh2 Rh1 P1 C15 163.6(6)
P1 Rh1 P2 C23 107.5(6)
S1 Rh1 P2 C23 -67.7(6)
Rh2 Rh1 P2 C23 -58.2(6)
P1 Rh1 P2 C16 -9.5(6)
S1 Rh1 P2 C16 175.3(6)
Rh2 Rh1 P2 C16 -175.1(6)
P1 Rh1 P2 C26 -128.7(7)
S1 Rh1 P2 C26 56.1(7)
Rh2 Rh1 P2 C26 65.6(7)
P4 Rh2 P3 C29 -10.7(5)
S1 Rh2 P3 C29 160.7(5)
Rh1 Rh2 P3 C29 146.3(5)
P4 Rh2 P3 C34 108.8(5)
S1 Rh2 P3 C34 -79.8(5)
Rh1 Rh2 P3 C34 -94.2(6)
P4 Rh2 P3 C31 -127.0(6)
S1 Rh2 P3 C31 44.4(6)
Rh1 Rh2 P3 C31 30.0(7)
P3 Rh2 P4 C40 -124.7(5)
S1 Rh2 P4 C40 106.8(9)
Rh1 Rh2 P4 C40 67.7(6)
P3 Rh2 P4 C37 112.2(6)
S1 Rh2 P4 C37 -16.3(10)
Rh1 Rh2 P4 C37 -55.4(6)
P3 Rh2 P4 C30 -6.5(5)
S1 Rh2 P4 C30 -135.0(8)
Rh1 Rh2 P4 C30 -174.1(5)
Rh1 S1 C1 C6 128.4(9)
Rh2 S1 C1 C6 -146.6(8)
Rh1 S1 C1 C2 -50.0(11)
Rh2 S1 C1 C2 34.9(12)
C6 C1 C2 C3 0.1(18)
S1 C1 C2 C3 178.6(10)
C6 C1 C2 C13 -178.6(11)
S1 C1 C2 C13 -0.1(16)
C1 C2 C3 C4 0(2)
C13 C2 C3 C4 178.4(12)
C2 C3 C4 C5 -2(2)
C3 C4 C5 C6 4(2)
C4 C5 C6 C7 177.1(13)
C4 C5 C6 C1 -4(2)
C2 C1 C6 C5 1.9(17)
S1 C1 C6 C5 -176.7(10)
C2 C1 C6 C7 -179.2(12)
S1 C1 C6 C7 2.2(17)
C5 C6 C7 C12 -125.7(15)
C1 C6 C7 C12 55.5(19)
C5 C6 C7 C8 48.0(19)
C1 C6 C7 C8 -130.9(14)
C12 C7 C8 C9 -2(2)
C6 C7 C8 C9 -175.6(14)
C7 C8 C9 C10 0(2)
C8 C9 C10 C11 2(2)
C9 C10 C11 C12 -1(2)
C9 C10 C11 C14 177.9(13)
C10 C11 C12 C7 -1(2)
C14 C11 C12 C7 -179.9(13)
C8 C7 C12 C11 2(2)
C6 C7 C12 C11 176.3(13)
C17 P1 C15 C16 155.3(11)
C20 P1 C15 C16 -98.9(12)
Rh1 P1 C15 C16 29.0(12)
P1 C15 C16 P2 -36.2(13)
C23 P2 C16 C15 -96.3(11)
C26 P2 C16 C15 159.4(10)
Rh1 P2 C16 C15 29.6(12)
C20 P1 C17 C18 171.7(10)
C15 P1 C17 C18 -81.7(11)
Rh1 P1 C17 C18 39.4(12)
C20 P1 C17 C19 -61.2(11)
C15 P1 C17 C19 45.4(12)
Rh1 P1 C17 C19 166.5(8)
C17 P1 C20 C21 160.0(11)
C15 P1 C20 C21 54.5(13)
Rh1 P1 C20 C21 -68.0(12)
C17 P1 C20 C22 -78.9(13)
C15 P1 C20 C22 175.5(12)
Rh1 P1 C20 C22 53.0(14)
C16 P2 C23 C24 72.3(11)
C26 P2 C23 C24 177.7(10)
Rh1 P2 C23 C24 -49.1(10)
C16 P2 C23 C25 -165.2(11)
C26 P2 C23 C25 -59.8(11)
Rh1 P2 C23 C25 73.4(11)
C23 P2 C26 C28 -51.4(15)
C16 P2 C26 C28 54.0(15)
Rh1 P2 C26 C28 177.3(11)
C23 P2 C26 C27 178.9(11)
C16 P2 C26 C27 -75.6(12)
Rh1 P2 C26 C27 47.7(14)
C34 P3 C29 C30 -99.9(11)
C31 P3 C29 C30 155.2(10)
Rh2 P3 C29 C30 30.0(12)
P3 C29 C30 P4 -34.8(13)
C40 P4 C30 C29 153.5(10)
C37 P4 C30 C29 -97.4(11)
Rh2 P4 C30 C29 26.0(11)
C29 P3 C31 C32 -78.0(12)
C34 P3 C31 C32 176.6(11)
Rh2 P3 C31 C32 43.3(12)
C29 P3 C31 C33 44.0(12)
C34 P3 C31 C33 -61.4(12)
Rh2 P3 C31 C33 165.3(9)
C29 P3 C34 C35 70.3(11)
C31 P3 C34 C35 175.4(10)
Rh2 P3 C34 C35 -53.5(11)
C29 P3 C34 C36 -167.2(9)
C31 P3 C34 C36 -62.1(10)
Rh2 P3 C34 C36 68.9(10)
C40 P4 C37 C38 177.4(10)
C30 P4 C37 C38 69.1(11)
Rh2 P4 C37 C38 -51.9(11)
C40 P4 C37 C39 41.6(13)
C30 P4 C37 C39 -66.7(13)
Rh2 P4 C37 C39 172.3(10)
C37 P4 C40 C41 160.9(10)
C30 P4 C40 C41 -88.6(11)
Rh2 P4 C40 C41 33.2(12)
C37 P4 C40 C42 -75.6(12)
C30 P4 C40 C42 34.9(12)
Rh2 P4 C40 C42 156.7(9)
P5 Rh3 Rh4 P8 4.58(18)
P6 Rh3 Rh4 P8 -170.1(2)
S2 Rh3 Rh4 P8 -174.59(17)
P5 Rh3 Rh4 P7 169.8(2)
P6 Rh3 Rh4 P7 -4.9(3)
S2 Rh3 Rh4 P7 -9.4(2)
P5 Rh3 Rh4 S2 179.17(17)
P6 Rh3 Rh4 S2 4.4(2)
P5 Rh3 S2 C43 -120.6(17)
P6 Rh3 S2 C43 70.3(5)
Rh4 Rh3 S2 C43 -111.9(5)
P5 Rh3 S2 Rh4 -8.7(17)
P6 Rh3 S2 Rh4 -177.78(12)
P8 Rh4 S2 C43 146.6(11)
P7 Rh4 S2 C43 -76.8(5)
Rh3 Rh4 S2 C43 107.8(5)
P8 Rh4 S2 Rh3 38.8(11)
P7 Rh4 S2 Rh3 175.31(11)
P6 Rh3 P5 C57 9.0(6)
S2 Rh3 P5 C57 -160.2(17)
Rh4 Rh3 P5 C57 -168.4(5)
P6 Rh3 P5 C59 126.3(6)
S2 Rh3 P5 C59 -42.9(19)
Rh4 Rh3 P5 C59 -51.0(6)
P6 Rh3 P5 C62 -109.3(6)
S2 Rh3 P5 C62 81.5(18)
Rh4 Rh3 P5 C62 73.3(6)
P5 Rh3 P6 C65 -109.8(6)
S2 Rh3 P6 C65 69.3(6)
Rh4 Rh3 P6 C65 65.8(6)
P5 Rh3 P6 C68 127.7(7)
S2 Rh3 P6 C68 -53.2(7)
Rh4 Rh3 P6 C68 -56.7(7)
P5 Rh3 P6 C58 7.0(5)
S2 Rh3 P6 C58 -173.9(5)
Rh4 Rh3 P6 C58 -177.5(5)
P8 Rh4 P7 C73 124.4(6)
S2 Rh4 P7 C73 -50.6(6)
Rh3 Rh4 P7 C73 -43.1(7)
P8 Rh4 P7 C76 -109.9(5)
S2 Rh4 P7 C76 75.1(5)
Rh3 Rh4 P7 C76 82.5(6)
P8 Rh4 P7 C71 9.1(5)
S2 Rh4 P7 C71 -165.9(5)
Rh3 Rh4 P7 C71 -158.4(5)
P7 Rh4 P8 C72 9.6(5)
S2 Rh4 P8 C72 146.7(11)
Rh3 Rh4 P8 C72 -177.7(5)
P7 Rh4 P8 C82 124.8(5)
S2 Rh4 P8 C82 -98.2(12)
Rh3 Rh4 P8 C82 -62.5(5)
P7 Rh4 P8 C79 -107.3(6)
S2 Rh4 P8 C79 29.7(13)
Rh3 Rh4 P8 C79 65.4(6)
Rh3 S2 C43 C48 -127.4(9)
Rh4 S2 C43 C48 148.2(8)
Rh3 S2 C43 C44 49.5(11)
Rh4 S2 C43 C44 -34.9(12)
C48 C43 C44 C45 -5.4(18)
S2 C43 C44 C45 177.8(10)
C48 C43 C44 C55 176.5(12)
S2 C43 C44 C55 -0.3(17)
C43 C44 C45 C46 3(2)
C55 C44 C45 C46 -178.7(12)
C44 C45 C46 C47 0(2)
C45 C46 C47 C48 0(2)
C44 C43 C48 C47 4.9(18)
S2 C43 C48 C47 -178.2(10)
C44 C43 C48 C49 -176.4(12)
S2 C43 C48 C49 0.5(17)
C46 C47 C48 C43 -2(2)
C46 C47 C48 C49 179.1(12)
C43 C48 C49 C54 -48.8(19)
C47 C48 C49 C54 130.0(14)
C43 C48 C49 C50 132.1(14)
C47 C48 C49 C50 -49.1(17)
C54 C49 C50 C51 2(2)
C48 C49 C50 C51 -178.6(12)
C49 C50 C51 C52 -1(2)
C50 C51 C52 C53 0(2)
C51 C52 C53 C54 0(2)
C51 C52 C53 C56 -179.7(14)
C50 C49 C54 C53 -3(2)
C48 C49 C54 C53 178.2(12)
C52 C53 C54 C49 2(2)
C56 C53 C54 C49 -178.9(14)
C59 P5 C57 C58 -154.3(11)
C62 P5 C57 C58 99.8(12)
Rh3 P5 C57 C58 -26.6(12)
P5 C57 C58 P6 31.7(13)
C65 P6 C58 C57 101.6(11)
C68 P6 C58 C57 -153.3(10)
Rh3 P6 C58 C57 -24.7(11)
C57 P5 C59 C61 -54.3(13)
C62 P5 C59 C61 51.7(13)
Rh3 P5 C59 C61 -177.1(10)
C57 P5 C59 C60 74.5(11)
C62 P5 C59 C60 -179.4(10)
Rh3 P5 C59 C60 -48.3(11)
C57 P5 C62 C64 179.8(13)
C59 P5 C62 C64 75.1(13)
Rh3 P5 C62 C64 -57.3(14)
C57 P5 C62 C63 -58.6(12)
C59 P5 C62 C63 -163.3(10)
Rh3 P5 C62 C63 64.4(11)
C68 P6 C65 C66 -174.0(10)
C58 P6 C65 C66 -66.3(11)
Rh3 P6 C65 C66 55.2(11)
C68 P6 C65 C67 63.3(12)
C58 P6 C65 C67 171.0(11)
Rh3 P6 C65 C67 -67.6(12)
C65 P6 C68 C69 172.3(10)
C58 P6 C68 C69 66.6(12)
Rh3 P6 C68 C69 -57.2(12)
C65 P6 C68 C70 53.1(15)
C58 P6 C68 C70 -52.5(14)
Rh3 P6 C68 C70 -176.4(11)
C73 P7 C71 C72 -152.5(10)
C76 P7 C71 C72 100.8(10)
Rh4 P7 C71 C72 -30.0(11)
P7 C71 C72 P8 37.5(12)
C82 P8 C72 C71 -157.2(10)
C79 P8 C72 C71 99.0(11)
Rh4 P8 C72 C71 -31.1(11)
C76 P7 C73 C74 179.7(11)
C71 P7 C73 C74 73.9(12)
Rh4 P7 C73 C74 -45.4(13)
C76 P7 C73 C75 52.7(13)
C71 P7 C73 C75 -53.1(13)
Rh4 P7 C73 C75 -172.4(9)
C73 P7 C76 C78 58.5(11)
C71 P7 C76 C78 164.9(10)
Rh4 P7 C76 C78 -72.2(10)
C73 P7 C76 C77 -175.0(10)
C71 P7 C76 C77 -68.5(10)
Rh4 P7 C76 C77 54.4(11)
C72 P8 C79 C80 -75.6(11)
C82 P8 C79 C80 -178.0(10)
Rh4 P8 C79 C80 47.1(12)
C72 P8 C79 C81 164.7(10)
C82 P8 C79 C81 62.2(11)
Rh4 P8 C79 C81 -72.6(11)
C72 P8 C82 C83 76.3(11)
C79 P8 C82 C83 178.2(10)
Rh4 P8 C82 C83 -44.9(11)
C72 P8 C82 C84 -51.0(12)
C79 P8 C82 C84 50.9(12)
Rh4 P8 C82 C84 -172.2(9)
